data_7004202
loop_
_publ_author_name
'Barnea, Eyal'
'Odom, Aaron L.'

_publ_section_title
;
 Zirconium complexes bearing a tetradentate dipyrrolyl ligand
;
_journal_issue 30
_journal_name_full 'Dalton Transactions'
_journal_page_first 4050
_journal_page_last 4054
_journal_paper_doi 10.1039/B804172E
_journal_year 2008
_chemical_formula_sum 'C18 H32 N6 Zr'
_chemical_formula_weight 423.72
_chemical_name_systematic
;
?
;
_space_group_IT_number 43
_symmetry_space_group_name_Hall 'F 2 -2d'
_symmetry_space_group_name_H-M 'F d d 2'
_atom_sites_solution_hydrogens geom
_atom_sites_solution_primary direct
_atom_sites_solution_secondary difmap
_audit_creation_method SHELXL-97
_cell_angle_alpha 90.00
_cell_angle_beta 90.00
_cell_angle_gamma 90.00
_cell_formula_units_Z 8
_cell_length_a 29.985(4)
_cell_length_b 10.0574(14)
_cell_length_c 13.4896(19)
_cell_measurement_temperature 172(2)
_cell_volume 4068.1(10)
_computing_structure_refinement 'SHELXL-97 (Sheldrick, 1997)'
_computing_structure_solution 'SHELXS-97 (Sheldrick, 1990)'
_diffrn_ambient_temperature 172(2)
_diffrn_measured_fraction_theta_full 1.000
_diffrn_measured_fraction_theta_max 1.000
_diffrn_radiation_monochromator graphite
_diffrn_radiation_source 'fine-focus sealed tube'
_diffrn_radiation_type MoK\a
_diffrn_radiation_wavelength 0.71073
_diffrn_reflns_av_R_equivalents 0.0418
_diffrn_reflns_av_sigmaI/netI 0.0263
_diffrn_reflns_limit_h_max 33
_diffrn_reflns_limit_h_min -33
_diffrn_reflns_limit_k_max 11
_diffrn_reflns_limit_k_min -11
_diffrn_reflns_limit_l_max 15
_diffrn_reflns_limit_l_min -14
_diffrn_reflns_number 8407
_diffrn_reflns_theta_full 23.28
_diffrn_reflns_theta_max 23.28
_diffrn_reflns_theta_min 2.62
_exptl_absorpt_coefficient_mu 0.553
_exptl_absorpt_correction_type none
_exptl_crystal_density_diffrn 1.384
_exptl_crystal_density_method 'not measured'
_exptl_crystal_F_000 1776
_exptl_crystal_size_max 0.42
_exptl_crystal_size_mid 0.33
_exptl_crystal_size_min 0.33
_refine_diff_density_max 0.409
_refine_diff_density_min -1.316
_refine_diff_density_rms 0.099
_refine_ls_abs_structure_details 'Flack H D (1983), Acta Cryst. A39, 876-881'
_refine_ls_abs_structure_Flack 0.02(10)
_refine_ls_extinction_coef 0.00001(6)
_refine_ls_extinction_expression Fc^*^=kFc[1+0.001xFc^2^\l^3^/sin(2\q)]^-1/4^
_refine_ls_extinction_method SHELXL
_refine_ls_goodness_of_fit_ref 1.367
_refine_ls_hydrogen_treatment constr
_refine_ls_matrix_type full
_refine_ls_number_parameters 115
_refine_ls_number_reflns 1469
_refine_ls_number_restraints 1
_refine_ls_restrained_S_all 1.367
_refine_ls_R_factor_all 0.0440
_refine_ls_R_factor_gt 0.0421
_refine_ls_shift/su_max 0.000
_refine_ls_shift/su_mean 0.000
_refine_ls_structure_factor_coef Fsqd
_refine_ls_weighting_details 'calc w=1/[\s^2^(Fo^2^)+(0.0000P)^2^+53.4370P] where P=(Fo^2^+2Fc^2^)/3'
_refine_ls_weighting_scheme calc
_refine_ls_wR_factor_gt 0.0939
_refine_ls_wR_factor_ref 0.0944
_reflns_number_gt 1393
_reflns_number_total 1469
_reflns_threshold_expression >2sigma(I)
_cod_data_source_file B804172E.txt
_cod_data_source_block 06033
_cod_database_code 7004202

loop_
_symmetry_equiv_pos_as_xyz
'x, y, z'
'-x, -y, z'
'x+1/4, -y+1/4, z+1/4'
'-x+1/4, y+1/4, z+1/4'
'x, y+1/2, z+1/2'
'-x, -y+1/2, z+1/2'
'x+1/4, -y+3/4, z+3/4'
'-x+1/4, y+3/4, z+3/4'
'x+1/2, y, z+1/2'
'-x+1/2, -y, z+1/2'
'x+3/4, -y+1/4, z+3/4'
'-x+3/4, y+1/4, z+3/4'
'x+1/2, y+1/2, z'
'-x+1/2, -y+1/2, z'
'x+3/4, -y+3/4, z+1/4'
'-x+3/4, y+3/4, z+1/4'

loop_
_atom_site_label
_atom_site_type_symbol
_atom_site_fract_x
_atom_site_fract_y
_atom_site_fract_z
_atom_site_U_iso_or_equiv
_atom_site_adp_type
_atom_site_occupancy
_atom_site_symmetry_multiplicity
_atom_site_calc_flag
_atom_site_refinement_flags
_atom_site_disorder_assembly
_atom_site_disorder_group
Zr Zr 0.0000 0.0000 0.80391(6) 0.0192(3) Uani 1 2 d S . .
N1 N -0.03683(18) 0.1868(6) 0.8375(4) 0.0291(14) Uani 1 1 d . . .
N2 N 0.04652(17) 0.0856(5) 0.7134(4) 0.0276(13) Uani 1 1 d . . .
N11 N -0.0469(2) -0.0377(6) 0.9523(5) 0.0246(15) Uani 1 1 d . . .
C11 C -0.0738(3) 0.1755(8) 0.8938(6) 0.027(2) Uani 1 1 d . . .
C12 C -0.0930(3) 0.3006(8) 0.9084(5) 0.0366(19) Uani 1 1 d . . .
H12A H -0.1185 0.3202 0.9448 0.044 Uiso 1 1 calc R . .
C13 C -0.0658(3) 0.3899(8) 0.8570(6) 0.043(2) Uani 1 1 d . . .
H13A H -0.0700 0.4814 0.8536 0.051 Uiso 1 1 calc R . .
C14 C -0.0320(2) 0.3202(7) 0.8124(7) 0.0417(18) Uani 1 1 d . . .
H14A H -0.0098 0.3558 0.7723 0.050 Uiso 1 1 calc R . .
C21 C 0.0757(3) 0.2040(9) 0.7041(8) 0.040(2) Uani 1 1 d . . .
H21A H 0.0919 0.1995 0.6428 0.060 Uiso 1 1 calc R . .
H21B H 0.0964 0.2060 0.7585 0.060 Uiso 1 1 calc R . .
H21C H 0.0578 0.2831 0.7051 0.060 Uiso 1 1 calc R . .
C22 C 0.0572(3) -0.0044(8) 0.6319(7) 0.045(3) Uani 1 1 d . . .
H22A H 0.0791 0.0361 0.5897 0.068 Uiso 1 1 calc R . .
H22B H 0.0307 -0.0224 0.5943 0.068 Uiso 1 1 calc R . .
H22C H 0.0688 -0.0862 0.6581 0.068 Uiso 1 1 calc R . .
C111 C -0.0882(2) 0.0430(7) 0.9303(5) 0.0329(17) Uani 1 1 d . . .
H11C H -0.1062 -0.0013 0.8804 0.039 Uiso 1 1 calc R . .
H11D H -0.1061 0.0528 0.9899 0.039 Uiso 1 1 calc R . .
C112 C -0.0244(2) 0.0216(8) 1.0418(5) 0.0392(18) Uani 1 1 d . . .
H11A H -0.0390 -0.0089 1.1018 0.047 Uiso 1 1 calc R . .
H11B H -0.0264 0.1179 1.0394 0.047 Uiso 1 1 calc R . .
C113 C -0.0591(2) -0.1759(7) 0.9718(6) 0.0406(19) Uani 1 1 d . . .
H11E H -0.0772 -0.1802 1.0305 0.061 Uiso 1 1 calc R . .
H11F H -0.0326 -0.2279 0.9813 0.061 Uiso 1 1 calc R . .
H11G H -0.0756 -0.2104 0.9165 0.061 Uiso 1 1 calc R . .

loop_
_atom_site_aniso_label
_atom_site_aniso_U_11
_atom_site_aniso_U_22
_atom_site_aniso_U_33
_atom_site_aniso_U_23
_atom_site_aniso_U_13
_atom_site_aniso_U_12
Zr 0.0181(4) 0.0190(4) 0.0206(4) 0.000 0.000 0.0017(6)
N1 0.033(3) 0.019(3) 0.035(4) -0.004(2) 0.001(2) 0.002(3)
N2 0.025(3) 0.023(3) 0.035(3) 0.008(3) 0.004(3) -0.003(3)
N11 0.020(3) 0.024(3) 0.029(4) -0.005(3) 0.007(3) 0.005(3)
C11 0.023(4) 0.035(5) 0.023(4) -0.021(4) 0.003(3) 0.007(4)
C12 0.037(4) 0.043(5) 0.029(4) -0.006(4) -0.005(3) 0.008(4)
C13 0.055(5) 0.029(4) 0.045(5) -0.008(4) -0.018(4) 0.004(4)
C14 0.043(4) 0.035(4) 0.047(5) -0.003(4) 0.004(4) 0.004(3)
C21 0.044(6) 0.027(5) 0.048(6) 0.010(4) 0.001(5) -0.012(4)
C22 0.054(7) 0.031(5) 0.052(6) -0.004(4) 0.034(5) -0.017(4)
C111 0.033(4) 0.028(4) 0.038(4) -0.004(3) 0.006(3) 0.010(3)
C112 0.048(4) 0.052(5) 0.018(4) -0.012(4) -0.005(3) 0.012(4)
C113 0.037(4) 0.034(4) 0.051(5) 0.015(4) 0.015(4) 0.000(3)

loop_
_atom_type_symbol
_atom_type_description
_atom_type_scat_dispersion_real
_atom_type_scat_dispersion_imag
_atom_type_scat_source
C C 0.0033 0.0016 'International Tables Vol C Tables 4.2.6.8 and 6.1.1.4'
H H 0.0000 0.0000 'International Tables Vol C Tables 4.2.6.8 and 6.1.1.4'
N N 0.0061 0.0033 'International Tables Vol C Tables 4.2.6.8 and 6.1.1.4'
Zr Zr -2.9673 0.5597 'International Tables Vol C Tables 4.2.6.8 and 6.1.1.4'

loop_
_geom_angle_atom_site_label_1
_geom_angle_atom_site_label_2
_geom_angle_atom_site_label_3
_geom_angle
_geom_angle_site_symmetry_1
_geom_angle_site_symmetry_3
_geom_angle_publ_flag
N2 Zr N2 106.6(3) 2 . ?
N2 Zr N1 98.0(2) 2 . ?
N2 Zr N1 96.0(2) . . ?
N2 Zr N1 96.0(2) 2 2 ?
N2 Zr N1 98.0(2) . 2 ?
N1 Zr N1 156.5(3) . 2 ?
N2 Zr N11 159.3(2) 2 2 ?
N2 Zr N11 91.8(2) . 2 ?
N1 Zr N11 89.3(2) . 2 ?
N1 Zr N11 71.5(2) 2 2 ?
N2 Zr N11 91.8(2) 2 . ?
N2 Zr N11 159.3(2) . . ?
N1 Zr N11 71.5(2) . . ?
N1 Zr N11 89.3(2) 2 . ?
N11 Zr N11 72.1(3) 2 . ?
C11 N1 C14 107.7(6) . . ?
C11 N1 Zr 116.8(5) . . ?
C14 N1 Zr 135.4(5) . . ?
C22 N2 C21 107.8(6) . . ?
C22 N2 Zr 109.8(4) . . ?
C21 N2 Zr 142.3(6) . . ?
C113 N11 C112 110.2(6) . . ?
C113 N11 C111 109.8(6) . . ?
C112 N11 C111 108.1(5) . . ?
C113 N11 Zr 115.8(5) . . ?
C112 N11 Zr 109.5(4) . . ?
C111 N11 Zr 103.0(4) . . ?
N1 C11 C12 109.9(7) . . ?
N1 C11 C111 120.2(7) . . ?
C12 C11 C111 129.9(7) . . ?
C13 C12 C11 105.7(7) . . ?
C14 C13 C12 108.7(7) . . ?
C13 C14 N1 107.9(7) . . ?
C11 C111 N11 107.9(6) . . ?
N11 C112 C112 108.4(5) . 2 ?

loop_
_geom_bond_atom_site_label_1
_geom_bond_atom_site_label_2
_geom_bond_distance
_geom_bond_site_symmetry_2
_geom_bond_publ_flag
Zr N2 2.044(5) 2 ?
Zr N2 2.044(5) . ?
Zr N1 2.226(5) . ?
Zr N1 2.226(5) 2 ?
Zr N11 2.475(6) 2 ?
Zr N11 2.475(6) . ?
N1 C11 1.348(10) . ?
N1 C14 1.391(9) . ?
N2 C22 1.460(10) . ?
N2 C21 1.483(10) . ?
N11 C113 1.462(9) . ?
N11 C112 1.505(9) . ?
N11 C111 1.512(9) . ?
C11 C12 1.397(11) . ?
C11 C111 1.485(11) . ?
C12 C13 1.396(11) . ?
C13 C14 1.372(10) . ?
C112 C112 1.529(13) 2 ?
